data_7023973
loop_
_publ_author_name
'Xu, Ling'
'Wang, Yu-Chen'
'Zhang, Wen-Xiong'
'Xi, Zhenfeng'

_publ_section_title
;
 Half-sandwich bis(propiolamidinate) rare-earth metal complexes:
 synthesis, structure and dissociation of the cyclopentadienyl ligand via
 competition with an amidinate.
;
_journal_issue 47
_journal_name_full 'Dalton transactions (Cambridge, England : 2003)'
_journal_page_first 16466
_journal_page_last 16469
_journal_paper_doi 10.1039/c3dt52179f
_journal_volume 42
_journal_year 2013
_chemical_formula_sum 'C45 H57 Er N6'
_chemical_formula_weight 849.23
_chemical_name_systematic
; 
 ? 
;
_space_group_IT_number 173
_symmetry_cell_setting hexagonal
_symmetry_space_group_name_Hall 'P 6c'
_symmetry_space_group_name_H-M 'P 63'
_atom_sites_solution_hydrogens geom
_atom_sites_solution_primary direct
_atom_sites_solution_secondary difmap
_audit_creation_method SHELXL-97
_cell_angle_alpha 90.00
_cell_angle_beta 90.00
_cell_angle_gamma 120.00
_cell_formula_units_Z 2
_cell_length_a 16.263(2)
_cell_length_b 16.263(2)
_cell_length_c 10.028(2)
_cell_measurement_temperature 293(2)
_cell_measurement_theta_max 27.50
_cell_measurement_theta_min 1.45
_cell_volume 2296.9(6)
_computing_cell_refinement Rapid-AUTO
_computing_data_collection 'Rapid-AUTO (Rigaku,2000)'
_computing_data_reduction 'CrystalStructure (Rigaku/MSC,2000)'
_computing_molecular_graphics 'Siemens SHELXTL V4.2,(Sheldrick,1990)'
_computing_publication_material SHELXL-97,(Sheldrick,1997)
_computing_structure_refinement SHELXL-97,(Sheldrick,1997)
_computing_structure_solution SHELXS-97,(Sheldrick,1997)
_diffrn_ambient_temperature 293(2)
_diffrn_detector_area_resol_mean 10.00
_diffrn_measured_fraction_theta_full 0.999
_diffrn_measured_fraction_theta_max 0.999
_diffrn_measurement_device_type 'Rigaku RAXIS RAPID IP'
_diffrn_measurement_method \W
_diffrn_radiation_monochromator graphite
_diffrn_radiation_source 'fine-focus sealed tube'
_diffrn_radiation_type MoK\a
_diffrn_radiation_wavelength 0.71073
_diffrn_reflns_av_R_equivalents 0.0771
_diffrn_reflns_av_sigmaI/netI 0.1003
_diffrn_reflns_limit_h_max 21
_diffrn_reflns_limit_h_min -21
_diffrn_reflns_limit_k_max 21
_diffrn_reflns_limit_k_min -21
_diffrn_reflns_limit_l_max 13
_diffrn_reflns_limit_l_min -13
_diffrn_reflns_number 15646
_diffrn_reflns_theta_full 27.50
_diffrn_reflns_theta_max 27.50
_diffrn_reflns_theta_min 1.45
_diffrn_standards_decay_% 0
_diffrn_standards_interval_count 0
_diffrn_standards_interval_time 0
_diffrn_standards_number 0
_exptl_absorpt_coefficient_mu 1.861
_exptl_absorpt_correction_T_max 0.8358
_exptl_absorpt_correction_T_min 0.7073
_exptl_absorpt_correction_type empirical
_exptl_absorpt_process_details
; 
                                  HIGASHI, T. (1995). Abscor-Empirical 
                                  Absorption Correction based on Fourier 
                                  Series Approximation. 
                                  Rigaku Corporation,Tokyo,Japan. 
;
_exptl_crystal_density_diffrn 1.228
_exptl_crystal_density_method 'not measured'
_exptl_crystal_F_000 874
_exptl_crystal_size_max 0.20
_exptl_crystal_size_mid 0.10
_exptl_crystal_size_min 0.10
_refine_diff_density_max 1.186
_refine_diff_density_min -0.680
_refine_diff_density_rms 0.088
_refine_ls_abs_structure_details 'Flack H D (1983), Acta Cryst. A39, 876-881'
_refine_ls_abs_structure_Flack 0.51(3)
_refine_ls_extinction_coef 0.0117(11)
_refine_ls_extinction_expression Fc^*^=kFc[1+0.001xFc^2^\l^3^/sin(2\q)]^-1/4^
_refine_ls_extinction_method SHELXL
_refine_ls_goodness_of_fit_ref 1.023
_refine_ls_hydrogen_treatment none
_refine_ls_matrix_type full
_refine_ls_number_parameters 144
_refine_ls_number_reflns 3523
_refine_ls_number_restraints 5
_refine_ls_restrained_S_all 1.023
_refine_ls_R_factor_all 0.0878
_refine_ls_R_factor_gt 0.0551
_refine_ls_shift/su_max 0.000
_refine_ls_shift/su_mean 0.000
_refine_ls_structure_factor_coef Fsqd
_refine_ls_weighting_details 'calc w=1/[\s^2^(Fo^2^)+(0.0500P)^2^+0.0000P] where P=(Fo^2^+2Fc^2^)/3'
_refine_ls_weighting_scheme calc
_refine_ls_wR_factor_gt 0.1219
_refine_ls_wR_factor_ref 0.1305
_reflns_number_gt 2253
_reflns_number_total 3523
_reflns_threshold_expression >2sigma(I)
_cod_data_source_file c3dt52179f.txt
_cod_data_source_block a
_cod_depositor_comments
;
The following automatic conversions were performed:

'_symmetry_cell_setting' value 'Hexagonal' changed to 'hexagonal'
according to /home/saulius/struct/CIF-dictionaries/cif_core.dic
dictionary named 'cif_core.dic' version 2.4.2 from
2011-04-26.

'_exptl_absorpt_correction_type' value 'Empirical'
changed to 'empirical' according to
/home/saulius/struct/CIF-dictionaries/cif_core.dic dictionary named
'cif_core.dic' version 2.4.2 from 2011-04-26.

Automatic conversion script
Id: cif_fix_values 1891 2012-01-12 08:04:46Z andrius 
;
_cod_original_cell_volume 2297.0(6)
_cod_original_sg_symbol_H-M P6(3)
_cod_database_code 7023973

loop_
_symmetry_equiv_pos_as_xyz
'x, y, z'
'-y, x-y, z'
'-x+y, -x, z'
'-x, -y, z+1/2'
'y, -x+y, z+1/2'
'x-y, x, z+1/2'

loop_
_atom_site_label
_atom_site_type_symbol
_atom_site_fract_x
_atom_site_fract_y
_atom_site_fract_z
_atom_site_U_iso_or_equiv
_atom_site_adp_type
_atom_site_occupancy
_atom_site_symmetry_multiplicity
_atom_site_calc_flag
_atom_site_refinement_flags
Er1 Er 0.3333 0.6667 0.2824(5) 0.0571(2) Uani 1 3 d S
N1 N 0.4502(5) 0.6428(6) 0.1834(9) 0.0715(19) Uani 1 1 d .
N2 N 0.4822(5) 0.7210(6) 0.3830(9) 0.0734(19) Uani 1 1 d .
C1 C 0.5122(5) 0.6887(5) 0.2747(18) 0.067(2) Uani 1 1 d .
C2 C 0.6114(5) 0.7075(6) 0.288(2) 0.081(2) Uani 1 1 d .
C3 C 0.6900(5) 0.7250(5) 0.273(2) 0.081(2) Uani 1 1 d .
C4 C 0.7870(7) 0.7429(7) 0.2867(18) 0.143(3) Uani 1 1 d D
C5 C 0.8182(8) 0.7054(10) 0.3820(12) 0.121(4) Uani 1 1 d D
H5 H 0.7770 0.6689 0.4497 0.146 Uiso 1 1 calc R
C6 C 0.9084(9) 0.7198(11) 0.3809(15) 0.152(6) Uani 1 1 d D
H6 H 0.9272 0.6899 0.4430 0.183 Uiso 1 1 calc R
C7 C 0.9701(7) 0.7784(8) 0.2874(16) 0.143(3) Uani 1 1 d D
H7 H 1.0328 0.7919 0.2909 0.172 Uiso 1 1 calc R
C8 C 0.9441(9) 0.8187(8) 0.1881(13) 0.143(3) Uani 1 1 d D
H8 H 0.9869 0.8568 0.1228 0.172 Uiso 1 1 calc R
C9 C 0.8478(9) 0.7994(10) 0.1893(14) 0.143(3) Uani 1 1 d D
H9 H 0.8268 0.8252 0.1241 0.172 Uiso 1 1 calc R
C10 C 0.4736(8) 0.5948(8) 0.0842(11) 0.090(3) Uani 1 1 d .
H10 H 0.5425 0.6208 0.0828 0.107 Uiso 1 1 calc R
C11 C 0.4420(13) 0.6085(12) -0.0463(15) 0.161(7) Uani 1 1 d .
H11A H 0.3741 0.5792 -0.0468 0.241 Uiso 1 1 calc R
H11B H 0.4616 0.5802 -0.1141 0.241 Uiso 1 1 calc R
H11C H 0.4697 0.6752 -0.0637 0.241 Uiso 1 1 calc R
C12 C 0.4236(15) 0.4877(11) 0.1202(15) 0.156(6) Uani 1 1 d .
H12A H 0.4550 0.4786 0.1951 0.234 Uiso 1 1 calc R
H12B H 0.4263 0.4524 0.0452 0.234 Uiso 1 1 calc R
H12C H 0.3584 0.4658 0.1425 0.234 Uiso 1 1 calc R
C13 C 0.5451(7) 0.7809(7) 0.4918(10) 0.082(3) Uani 1 1 d .
H13 H 0.6086 0.7893 0.4784 0.098 Uiso 1 1 calc R
C14 C 0.5517(11) 0.8736(8) 0.4890(16) 0.149(6) Uani 1 1 d .
H14A H 0.5642 0.8979 0.3996 0.224 Uiso 1 1 calc R
H14B H 0.6023 0.9165 0.5464 0.224 Uiso 1 1 calc R
H14C H 0.4929 0.8675 0.5193 0.224 Uiso 1 1 calc R
C15 C 0.5075(14) 0.7336(12) 0.6231(14) 0.221(12) Uani 1 1 d .
H15A H 0.5081 0.7787 0.6853 0.331 Uiso 1 1 calc R
H15B H 0.5467 0.7093 0.6564 0.331 Uiso 1 1 calc R
H15C H 0.4437 0.6822 0.6121 0.331 Uiso 1 1 calc R

loop_
_atom_site_aniso_label
_atom_site_aniso_U_11
_atom_site_aniso_U_22
_atom_site_aniso_U_33
_atom_site_aniso_U_23
_atom_site_aniso_U_13
_atom_site_aniso_U_12
Er1 0.0541(2) 0.0541(2) 0.0629(3) 0.000 0.000 0.02707(11)
N1 0.054(4) 0.091(6) 0.067(4) -0.032(4) -0.009(4) 0.034(4)
N2 0.063(4) 0.072(5) 0.081(5) -0.019(4) -0.016(4) 0.031(4)
C1 0.063(4) 0.067(4) 0.081(6) 0.020(8) 0.039(8) 0.041(4)
C2 0.068(4) 0.086(5) 0.100(6) 0.009(11) 0.015(11) 0.048(4)
C3 0.070(5) 0.086(5) 0.091(6) 0.008(9) 0.022(8) 0.043(4)
C4 0.077(4) 0.148(6) 0.212(7) 0.056(7) 0.032(6) 0.062(4)
C5 0.087(8) 0.154(11) 0.139(9) -0.025(9) -0.032(7) 0.072(8)
C6 0.096(9) 0.183(15) 0.196(13) 0.023(13) -0.020(10) 0.084(11)
C7 0.077(4) 0.148(6) 0.212(7) 0.056(7) 0.032(6) 0.062(4)
C8 0.077(4) 0.148(6) 0.212(7) 0.056(7) 0.032(6) 0.062(4)
C9 0.077(4) 0.148(6) 0.212(7) 0.056(7) 0.032(6) 0.062(4)
C10 0.093(7) 0.119(9) 0.080(6) -0.031(5) -0.007(5) 0.070(7)
C11 0.237(19) 0.187(17) 0.104(9) -0.063(10) -0.008(11) 0.140(16)
C12 0.25(2) 0.134(12) 0.122(9) -0.042(9) 0.005(11) 0.124(14)
C13 0.069(5) 0.090(7) 0.090(7) -0.038(5) -0.022(5) 0.041(5)
C14 0.175(13) 0.078(8) 0.166(14) -0.046(8) -0.081(11) 0.040(9)
C15 0.26(2) 0.169(16) 0.083(8) -0.003(10) -0.075(12) -0.003(16)

loop_
_atom_type_symbol
_atom_type_description
_atom_type_scat_dispersion_real
_atom_type_scat_dispersion_imag
_atom_type_scat_source
C C 0.0033 0.0016 'International Tables Vol C Tables 4.2.6.8 and 6.1.1.4'
H H 0.0000 0.0000 'International Tables Vol C Tables 4.2.6.8 and 6.1.1.4'
N N 0.0061 0.0033 'International Tables Vol C Tables 4.2.6.8 and 6.1.1.4'
Er Er -0.2586 4.9576 'International Tables Vol C Tables 4.2.6.8 and 6.1.1.4'

loop_
_geom_angle_atom_site_label_1
_geom_angle_atom_site_label_2
_geom_angle_atom_site_label_3
_geom_angle
_geom_angle_site_symmetry_1
_geom_angle_site_symmetry_3
N1 Er1 N1 103.3(2) 2_665 3_565
N1 Er1 N1 103.3(2) 2_665 .
N1 Er1 N1 103.3(2) 3_565 .
N1 Er1 N2 58.4(2) 2_665 2_665
N1 Er1 N2 100.3(3) 3_565 2_665
N1 Er1 N2 153.1(2) . 2_665
N1 Er1 N2 100.3(3) 2_665 .
N1 Er1 N2 153.1(2) 3_565 .
N1 Er1 N2 58.4(2) . .
N2 Er1 N2 102.9(2) 2_665 .
N1 Er1 N2 153.1(2) 2_665 3_565
N1 Er1 N2 58.4(2) 3_565 3_565
N1 Er1 N2 100.3(3) . 3_565
N2 Er1 N2 102.9(2) 2_665 3_565
N2 Er1 N2 102.9(2) . 3_565
N1 Er1 C1 27.9(4) 2_665 2_665
N1 Er1 C1 102.3(3) 3_565 2_665
N1 Er1 C1 129.4(4) . 2_665
N2 Er1 C1 30.5(4) 2_665 2_665
N2 Er1 C1 104.6(3) . 2_665
N2 Er1 C1 130.3(4) 3_565 2_665
N1 Er1 C1 129.4(4) 2_665 3_565
N1 Er1 C1 27.9(4) 3_565 3_565
N1 Er1 C1 102.3(3) . 3_565
N2 Er1 C1 104.6(3) 2_665 3_565
N2 Er1 C1 130.3(3) . 3_565
N2 Er1 C1 30.5(4) 3_565 3_565
C1 Er1 C1 119.92(4) 2_665 3_565
N1 Er1 C1 102.3(3) 2_665 .
N1 Er1 C1 129.4(4) 3_565 .
N1 Er1 C1 27.9(4) . .
N2 Er1 C1 130.3(4) 2_665 .
N2 Er1 C1 30.5(4) . .
N2 Er1 C1 104.6(3) 3_565 .
C1 Er1 C1 119.92(4) 2_665 .
C1 Er1 C1 119.92(4) 3_565 .
C1 N1 C10 117.8(8) . .
C1 N1 Er1 93.9(5) . .
C10 N1 Er1 147.8(6) . .
C1 N2 C13 124.4(8) . .
C1 N2 Er1 90.7(6) . .
C13 N2 Er1 143.8(6) . .
N1 C1 N2 116.8(6) . .
N1 C1 C2 129.5(13) . .
N2 C1 C2 113.5(14) . .
N1 C1 Er1 58.2(4) . .
N2 C1 Er1 58.7(4) . .
C2 C1 Er1 172.3(13) . .
C3 C2 C1 168(2) . .
C2 C3 C4 167(2) . .
C5 C4 C9 119.8(11) . .
C5 C4 C3 125.6(16) . .
C9 C4 C3 114.6(16) . .
C4 C5 C6 121.8(14) . .
C4 C5 H5 119.1 . .
C6 C5 H5 119.1 . .
C7 C6 C5 118.6(12) . .
C7 C6 H6 120.7 . .
C5 C6 H6 120.7 . .
C6 C7 C8 122.9(11) . .
C6 C7 H7 118.6 . .
C8 C7 H7 118.6 . .
C7 C8 C9 116.9(12) . .
C7 C8 H8 121.5 . .
C9 C8 H8 121.5 . .
C4 C9 C8 119.8(14) . .
C4 C9 H9 120.1 . .
C8 C9 H9 120.1 . .
N1 C10 C11 109.2(9) . .
N1 C10 C12 108.5(9) . .
C11 C10 C12 110.6(12) . .
N1 C10 H10 109.5 . .
C11 C10 H10 109.5 . .
C12 C10 H10 109.5 . .
C10 C11 H11A 109.5 . .
C10 C11 H11B 109.5 . .
H11A C11 H11B 109.5 . .
C10 C11 H11C 109.5 . .
H11A C11 H11C 109.5 . .
H11B C11 H11C 109.5 . .
C10 C12 H12A 109.5 . .
C10 C12 H12B 109.5 . .
H12A C12 H12B 109.5 . .
C10 C12 H12C 109.5 . .
H12A C12 H12C 109.5 . .
H12B C12 H12C 109.5 . .
C14 C13 N2 109.7(9) . .
C14 C13 C15 110.4(12) . .
N2 C13 C15 109.9(9) . .
C14 C13 H13 108.9 . .
N2 C13 H13 108.9 . .
C15 C13 H13 108.9 . .
C13 C14 H14A 109.5 . .
C13 C14 H14B 109.5 . .
H14A C14 H14B 109.5 . .
C13 C14 H14C 109.5 . .
H14A C14 H14C 109.5 . .
H14B C14 H14C 109.5 . .
C13 C15 H15A 109.5 . .
C13 C15 H15B 109.5 . .
H15A C15 H15B 109.5 . .
C13 C15 H15C 109.5 . .
H15A C15 H15C 109.5 . .
H15B C15 H15C 109.5 . .

loop_
_geom_bond_atom_site_label_1
_geom_bond_atom_site_label_2
_geom_bond_distance
_geom_bond_site_symmetry_2
Er1 N1 2.343(6) 2_665
Er1 N1 2.343(6) 3_565
Er1 N1 2.343(6) .
Er1 N2 2.350(6) 2_665
Er1 N2 2.350(6) .
Er1 N2 2.350(6) 3_565
Er1 C1 2.749(7) 2_665
Er1 C1 2.749(7) 3_565
Er1 C1 2.749(7) .
N1 C1 1.289(16) .
N1 C10 1.428(11) .
N2 C1 1.396(16) .
N2 C13 1.479(10) .
C1 C2 1.489(10) .
C2 C3 1.171(9) .
C3 C4 1.460(12) .
C4 C5 1.36(2) .
C4 C9 1.37(2) .
C5 C6 1.365(15) .
C5 H5 0.9300 .
C6 C7 1.355(9) .
C6 H6 0.9300 .
C7 C8 1.371(9) .
C7 H7 0.9300 .
C8 C9 1.435(17) .
C8 H8 0.9300 .
C9 H9 0.9300 .
C10 C11 1.464(16) .
C10 C12 1.551(18) .
C10 H10 0.9800 .
C11 H11A 0.9600 .
C11 H11B 0.9600 .
C11 H11C 0.9600 .
C12 H12A 0.9600 .
C12 H12B 0.9600 .
C12 H12C 0.9600 .
C13 C14 1.458(15) .
C13 C15 1.493(16) .
C13 H13 0.9800 .
C14 H14A 0.9600 .
C14 H14B 0.9600 .
C14 H14C 0.9600 .
C15 H15A 0.9600 .
C15 H15B 0.9600 .
C15 H15C 0.9600 .
